data_4344717
loop_
_publ_author_name
'Dash, Subhashree P.'
'Majumder, Sudarshana'
'Banerjee, Atanu'
'Carvalho, M Fernanda N N'
'Ad\~ao, Pedro'
'Pessoa, Jo\~ao Costa'
'Brzezinski, Krzysztof'
'Garribba, Eugenio'
'Reuter, Hans'
'Dinda, Rupam'

_publ_section_title
;
 Chemistry of Monomeric and Dinuclear Non-Oxido Vanadium(IV) and
 Oxidovanadium(V) Aroylazine Complexes: Exploring Solution Behavior.
;
_journal_issue 3
_journal_name_full 'Inorganic chemistry'
_journal_page_first 1165
_journal_page_last 1182
_journal_paper_doi 10.1021/acs.inorgchem.5b02346
_journal_volume 55
_journal_year 2016
_chemical_formula_moiety 'C34 H24 N4 O4 S2 V'
_chemical_formula_sum 'C34 H24 N4 O4 S2 V'
_chemical_formula_weight 667.63
_space_group_IT_number 14
_symmetry_cell_setting monoclinic
_symmetry_space_group_name_Hall '-P 2ybc'
_symmetry_space_group_name_H-M 'P 1 21/c 1'
_atom_sites_solution_hydrogens geom
_atom_sites_solution_primary direct
_atom_sites_solution_secondary difmap
_audit_creation_method SHELXL-97
_cell_angle_alpha 90.00
_cell_angle_beta 104.2945(8)
_cell_angle_gamma 90.00
_cell_formula_units_Z 4
_cell_length_a 13.03105(9)
_cell_length_b 23.24945(14)
_cell_length_c 10.37682(9)
_cell_measurement_reflns_used 30248
_cell_measurement_temperature 100(2)
_cell_measurement_theta_max 67.1287
_cell_measurement_theta_min 3.4972
_cell_volume 3046.48(4)
_computing_cell_refinement 'CrysAlis PRO'
_computing_data_collection 'CrysAlis PRO'
_computing_data_reduction 'CrysAlis PRO'
_computing_molecular_graphics OLEX2
_computing_publication_material SHELXL
_computing_structure_refinement SHELXL
_computing_structure_solution SHELXD
_diffrn_ambient_temperature 100(2)
_diffrn_detector_area_resol_mean 10.4052
_diffrn_measured_fraction_theta_full 0.968
_diffrn_measured_fraction_theta_max 0.968
_diffrn_measurement_device_type 'SuperNova, Dual, Cu at zero, Atlas'
_diffrn_measurement_method '\w scans'
_diffrn_radiation_monochromator mirror
_diffrn_radiation_source 'SuperNova (Mo) X-ray Source'
_diffrn_radiation_type CuK\a
_diffrn_radiation_wavelength 1.54184
_diffrn_reflns_av_R_equivalents 0.0659
_diffrn_reflns_av_sigmaI/netI 0.0234
_diffrn_reflns_limit_h_max 15
_diffrn_reflns_limit_h_min -15
_diffrn_reflns_limit_k_max 27
_diffrn_reflns_limit_k_min -27
_diffrn_reflns_limit_l_max 12
_diffrn_reflns_limit_l_min -11
_diffrn_reflns_number 53837
_diffrn_reflns_theta_full 67.24
_diffrn_reflns_theta_max 67.24
_diffrn_reflns_theta_min 3.50
_exptl_absorpt_coefficient_mu 4.388
_exptl_absorpt_correction_T_max 1.00000
_exptl_absorpt_correction_T_min 0.41102
_exptl_absorpt_correction_type multi-scan
_exptl_absorpt_process_details '(CrysAlis PRO)'
_exptl_crystal_colour dark_red
_exptl_crystal_density_diffrn 1.456
_exptl_crystal_density_method 'not measured'
_exptl_crystal_description plate
_exptl_crystal_F_000 1372
_exptl_crystal_size_max 0.21
_exptl_crystal_size_mid 0.19
_exptl_crystal_size_min 0.02
_refine_diff_density_max 0.307
_refine_diff_density_min -0.490
_refine_diff_density_rms 0.057
_refine_ls_extinction_method none
_refine_ls_goodness_of_fit_ref 1.050
_refine_ls_hydrogen_treatment constr
_refine_ls_matrix_type full
_refine_ls_number_parameters 500
_refine_ls_number_reflns 5304
_refine_ls_number_restraints 122
_refine_ls_restrained_S_all 1.041
_refine_ls_R_factor_all 0.0354
_refine_ls_R_factor_gt 0.0336
_refine_ls_shift/su_max 0.002
_refine_ls_shift/su_mean 0.000
_refine_ls_structure_factor_coef Fsqd
_refine_ls_weighting_details 'calc w=1/[\s^2^(Fo^2^)+(0.0615P)^2^+1.2492P] where P=(Fo^2^+2Fc^2^)/3'
_refine_ls_weighting_scheme calc
_refine_ls_wR_factor_gt 0.0929
_refine_ls_wR_factor_ref 0.0952
_reflns_number_gt 5034
_reflns_number_total 5304
_reflns_threshold_expression >2sigma(I)
_cod_data_source_file ic5b02346_si_002.cif
_cod_data_source_block exp_1355
_cod_depositor_comments
;
The following automatic conversions were performed:

data name '_iucr_refine_instruction_details' was replaced with
'_iucr_refine_instructions_details' as specified in the replacement
file 'data/replacement-values/replacement_tags.lst'.

Automatic conversion script
Id: cif_correct_tags 9268 2022-04-12 08:56:07Z antanas 
;
_cod_database_code 4344717

loop_
_symmetry_equiv_pos_as_xyz
'x, y, z'
'-x, y+1/2, -z+1/2'
'-x, -y, -z'
'x, -y-1/2, z-1/2'

loop_
_atom_site_label
_atom_site_type_symbol
_atom_site_fract_x
_atom_site_fract_y
_atom_site_fract_z
_atom_site_U_iso_or_equiv
_atom_site_adp_type
_atom_site_occupancy
_atom_site_symmetry_multiplicity
_atom_site_calc_flag
_atom_site_refinement_flags
_atom_site_disorder_assembly
_atom_site_disorder_group
V1 V 0.05434(2) 0.621528(11) 0.55615(3) 0.01512(10) Uani 1 1 d . . .
O4 O -0.05254(8) 0.66405(5) 0.43381(11) 0.0193(3) Uani 1 1 d . A .
O2 O 0.20477(9) 0.61378(5) 0.59645(12) 0.0194(3) Uani 1 1 d . B .
O1 O -0.04720(9) 0.56116(4) 0.53718(11) 0.0171(2) Uani 1 1 d . . .
O3 O 0.06808(9) 0.61103(5) 0.74120(12) 0.0187(3) Uani 1 1 d . . .
N4 N 0.02219(11) 0.74791(6) 0.52733(15) 0.0215(3) Uani 1 1 d . A .
N2 N 0.19351(11) 0.57822(6) 0.38798(14) 0.0179(3) Uani 1 1 d . B .
N3 N 0.07981(11) 0.70677(6) 0.61225(15) 0.0189(3) Uani 1 1 d . . .
N1 N 0.08698(11) 0.58193(5) 0.39136(14) 0.0167(3) Uani 1 1 d . . .
C2 C -0.09208(13) 0.55441(6) 0.29854(17) 0.0174(3) Uani 1 1 d . . .
C13 C 0.24872(12) 0.59720(6) 0.50226(16) 0.0169(3) Uani 1 1 d . . .
C1 C -0.11643(13) 0.55150(6) 0.42273(16) 0.0170(3) Uani 1 1 d . . .
C28 C 0.14274(13) 0.72584(7) 0.72350(17) 0.0195(3) Uani 1 1 d . . .
C11 C 0.01857(13) 0.55613(7) 0.29435(16) 0.0173(3) Uani 1 1 d . . .
C3 C -0.17708(13) 0.55063(7) 0.17945(17) 0.0195(3) Uani 1 1 d . . .
C30 C -0.04470(13) 0.72045(7) 0.43386(17) 0.0198(4) Uani 1 1 d . . .
C9 C -0.29876(13) 0.52714(7) 0.31826(18) 0.0215(4) Uani 1 1 d . . .
H9 H -0.3667 0.5149 0.3256 0.026 Uiso 1 1 calc R . .
C18 C 0.15051(14) 0.63092(7) 0.83106(17) 0.0190(3) Uani 1 1 d . . .
C8 C -0.28061(14) 0.53633(7) 0.18994(17) 0.0212(4) Uani 1 1 d . . .
C4 C -0.16482(14) 0.56539(7) 0.05084(18) 0.0234(4) Uani 1 1 d . . .
H4 H -0.0975 0.5775 0.0411 0.028 Uiso 1 1 calc R . .
C10 C -0.22063(13) 0.53556(7) 0.42995(17) 0.0183(3) Uani 1 1 d . . .
H10 H -0.2354 0.5308 0.5145 0.022 Uiso 1 1 calc R . .
C25 C 0.33652(14) 0.66139(8) 1.02417(18) 0.0247(4) Uani 1 1 d . . .
C27 C 0.19017(14) 0.59589(7) 0.94508(18) 0.0233(4) Uani 1 1 d . . .
H27 H 0.1544 0.5612 0.9552 0.028 Uiso 1 1 calc R . .
C20 C 0.29754(14) 0.69813(7) 0.91356(17) 0.0214(4) Uani 1 1 d . . .
C21 C 0.36413(15) 0.74312(8) 0.89108(19) 0.0264(4) Uani 1 1 d . . .
H21 H 0.3417 0.7669 0.8149 0.032 Uiso 1 1 calc R . .
C12 C 0.05837(14) 0.52322(8) 0.19220(18) 0.0233(4) Uani 1 1 d . . .
H12A H 0.0859 0.5502 0.1363 0.035 Uiso 1 1 calc R . .
H12B H 0.0002 0.5009 0.1366 0.035 Uiso 1 1 calc R . .
H12C H 0.1150 0.4971 0.2369 0.035 Uiso 1 1 calc R . .
C29 C 0.14618(15) 0.78943(7) 0.75268(19) 0.0254(4) Uani 1 1 d . . .
H29A H 0.1845 0.8092 0.6955 0.038 Uiso 1 1 calc R . .
H29B H 0.1825 0.7959 0.8461 0.038 Uiso 1 1 calc R . .
H29C H 0.0738 0.8045 0.7354 0.038 Uiso 1 1 calc R . .
C26 C 0.27819(15) 0.61111(8) 1.03975(18) 0.0253(4) Uani 1 1 d . . .
H26 H 0.3010 0.5880 1.1170 0.030 Uiso 1 1 calc R . .
C6 C -0.34967(15) 0.54549(8) -0.04815(19) 0.0308(4) Uani 1 1 d . . .
H6 H -0.4067 0.5425 -0.1251 0.037 Uiso 1 1 calc R . .
C23 C 0.49572(16) 0.71883(9) 1.0909(2) 0.0354(5) Uani 1 1 d . . .
H23 H 0.5611 0.7271 1.1524 0.042 Uiso 1 1 calc R . .
C7 C -0.36479(15) 0.53349(8) 0.07484(19) 0.0284(4) Uani 1 1 d . . .
H7 H -0.4334 0.5230 0.0829 0.034 Uiso 1 1 calc R . .
C5 C -0.24860(15) 0.56235(8) -0.05927(19) 0.0283(4) Uani 1 1 d . . .
H5 H -0.2381 0.5718 -0.1442 0.034 Uiso 1 1 calc R . .
C22 C 0.46052(16) 0.75291(8) 0.9776(2) 0.0319(4) Uani 1 1 d . . .
H22 H 0.5040 0.7833 0.9603 0.038 Uiso 1 1 calc R . .
C19 C 0.19767(13) 0.68470(7) 0.82057(17) 0.0196(4) Uani 1 1 d . . .
C24 C 0.43533(16) 0.67352(9) 1.1125(2) 0.0315(4) Uani 1 1 d . . .
H24 H 0.4602 0.6497 1.1882 0.038 Uiso 1 1 calc R . .
S2A S -0.19377(15) 0.71359(8) 0.19638(16) 0.0267(3) Uani 0.764(4) 1 d PD A 1
C31A C -0.1121(10) 0.7529(3) 0.3223(10) 0.0202(18) Uani 0.764(4) 1 d PD A 1
C32A C -0.1167(9) 0.8103(4) 0.2930(11) 0.041(3) Uani 0.764(4) 1 d PD A 1
H32A H -0.0772 0.8385 0.3507 0.049 Uiso 0.764(4) 1 calc PR A 1
C33A C -0.1838(13) 0.8232(3) 0.1722(11) 0.0282(16) Uani 0.764(4) 1 d PD A 1
H33A H -0.1956 0.8612 0.1382 0.034 Uiso 0.764(4) 1 calc PR A 1
C34A C -0.2318(9) 0.7759(4) 0.1060(9) 0.0303(16) Uani 0.764(4) 1 d PD A 1
H34A H -0.2801 0.7770 0.0209 0.036 Uiso 0.764(4) 1 calc PR A 1
C31B C -0.113(3) 0.7456(9) 0.322(3) 0.023(7) Uani 0.236(4) 1 d PDU A 2
C32B C -0.179(2) 0.7241(8) 0.210(2) 0.041(8) Uani 0.236(4) 1 d PDU A 2
H32B H -0.1903 0.6840 0.1958 0.049 Uiso 0.236(4) 1 calc PR A 2
C33B C -0.230(3) 0.7649(10) 0.120(3) 0.027(5) Uani 0.236(4) 1 d PDU A 2
H33B H -0.2812 0.7557 0.0404 0.033 Uiso 0.236(4) 1 calc PR A 2
C34B C -0.200(4) 0.8197(10) 0.157(3) 0.038(9) Uani 0.236(4) 1 d PD A 2
H34B H -0.2229 0.8530 0.1053 0.046 Uiso 0.236(4) 1 calc PR A 2
S2B S -0.1128(7) 0.8198(4) 0.3125(9) 0.0324(14) Uani 0.236(4) 1 d PD A 2
S1A S 0.43560(7) 0.57668(5) 0.42496(10) 0.0249(2) Uani 0.861(3) 1 d PD B 1
C14A C 0.3653(3) 0.6005(6) 0.5342(7) 0.0189(11) Uani 0.861(3) 1 d PD B 1
C17A C 0.5527(3) 0.5969(3) 0.5328(4) 0.0265(8) Uani 0.861(3) 1 d PD B 1
H17A H 0.6203 0.5916 0.5154 0.032 Uiso 0.861(3) 1 calc PR B 1
C16A C 0.5377(3) 0.6214(3) 0.6461(6) 0.0265(11) Uani 0.861(3) 1 d PD B 1
H16A H 0.5930 0.6361 0.7158 0.032 Uiso 0.861(3) 1 calc PR B 1
C15A C 0.4301(6) 0.6220(4) 0.6465(7) 0.0273(18) Uani 0.861(3) 1 d PD B 1
H15A H 0.4050 0.6362 0.7190 0.033 Uiso 0.861(3) 1 calc PR B 1
C14B C 0.3555(18) 0.600(4) 0.527(4) 0.017(6) Uani 0.139(3) 1 d PDU B 2
S1B S 0.4252(8) 0.6276(6) 0.6774(12) 0.0221(18) Uani 0.139(3) 1 d PDU B 2
C17B C 0.5444(15) 0.6128(19) 0.643(3) 0.019(5) Uani 0.139(3) 1 d PDU B 2
H17B H 0.6112 0.6172 0.7045 0.022 Uiso 0.139(3) 1 calc PR B 2
C16B C 0.5315(18) 0.594(2) 0.515(3) 0.035(6) Uani 0.139(3) 1 d PDU B 2
H16B H 0.5879 0.5877 0.4740 0.042 Uiso 0.139(3) 1 calc PR B 2
C15B C 0.425(2) 0.5853(14) 0.453(2) 0.029(5) Uani 0.139(3) 1 d PDU B 2
H15B H 0.4020 0.5703 0.3654 0.035 Uiso 0.139(3) 1 calc PR B 2

loop_
_atom_site_aniso_label
_atom_site_aniso_U_11
_atom_site_aniso_U_22
_atom_site_aniso_U_33
_atom_site_aniso_U_23
_atom_site_aniso_U_13
_atom_site_aniso_U_12
V1 0.01646(16) 0.01281(16) 0.01690(18) -0.00064(9) 0.00565(12) 0.00035(9)
O4 0.0200(6) 0.0158(6) 0.0227(6) -0.0004(4) 0.0065(5) 0.0016(4)
O2 0.0197(6) 0.0195(5) 0.0199(6) -0.0022(4) 0.0066(5) 0.0010(4)
O1 0.0191(5) 0.0159(5) 0.0162(6) 0.0003(4) 0.0044(5) -0.0008(4)
O3 0.0205(6) 0.0178(5) 0.0187(6) -0.0021(4) 0.0066(5) -0.0035(4)
N4 0.0228(7) 0.0164(7) 0.0270(8) 0.0027(6) 0.0091(6) 0.0023(5)
N2 0.0160(6) 0.0173(6) 0.0209(7) 0.0018(5) 0.0057(6) 0.0006(5)
N3 0.0207(7) 0.0162(6) 0.0218(8) 0.0007(5) 0.0091(6) 0.0008(5)
N1 0.0172(7) 0.0166(6) 0.0178(7) 0.0016(5) 0.0068(6) 0.0009(5)
C2 0.0201(8) 0.0128(7) 0.0196(9) 0.0008(6) 0.0057(7) 0.0002(6)
C13 0.0190(8) 0.0145(7) 0.0187(9) 0.0024(6) 0.0075(7) 0.0011(6)
C1 0.0201(8) 0.0107(7) 0.0198(9) 0.0002(6) 0.0040(7) 0.0011(6)
C28 0.0202(8) 0.0181(8) 0.0237(9) -0.0034(6) 0.0124(7) -0.0031(6)
C11 0.0205(8) 0.0152(7) 0.0165(8) 0.0025(6) 0.0054(7) 0.0001(6)
C3 0.0219(8) 0.0165(7) 0.0197(9) -0.0001(6) 0.0045(7) 0.0002(6)
C30 0.0198(8) 0.0175(8) 0.0261(10) 0.0026(6) 0.0133(7) 0.0032(6)
C9 0.0197(8) 0.0188(8) 0.0264(9) -0.0006(6) 0.0067(7) -0.0024(6)
C18 0.0215(8) 0.0195(8) 0.0184(9) -0.0043(6) 0.0095(7) -0.0004(6)
C8 0.0222(8) 0.0184(8) 0.0221(9) -0.0005(6) 0.0038(7) 0.0003(6)
C4 0.0240(9) 0.0241(8) 0.0217(9) 0.0022(7) 0.0049(7) 0.0006(7)
C10 0.0210(8) 0.0144(7) 0.0206(8) 0.0013(6) 0.0075(7) 0.0003(6)
C25 0.0271(9) 0.0264(9) 0.0218(9) -0.0069(7) 0.0082(7) -0.0041(7)
C27 0.0287(9) 0.0216(8) 0.0206(9) -0.0026(7) 0.0081(7) -0.0057(7)
C20 0.0246(8) 0.0213(8) 0.0199(9) -0.0068(6) 0.0082(7) -0.0026(7)
C21 0.0275(9) 0.0247(9) 0.0279(10) -0.0056(7) 0.0090(8) -0.0055(7)
C12 0.0215(8) 0.0286(9) 0.0207(9) -0.0047(7) 0.0068(7) -0.0005(7)
C29 0.0293(9) 0.0176(8) 0.0317(10) -0.0044(7) 0.0117(8) -0.0033(7)
C26 0.0299(9) 0.0277(9) 0.0182(9) -0.0003(7) 0.0055(8) -0.0017(7)
C6 0.0292(10) 0.0362(10) 0.0223(10) 0.0017(7) -0.0025(8) -0.0025(8)
C23 0.0269(9) 0.0430(11) 0.0333(11) -0.0097(9) 0.0015(8) -0.0091(8)
C7 0.0230(9) 0.0316(9) 0.0279(10) -0.0003(7) 0.0012(8) -0.0035(7)
C5 0.0321(10) 0.0312(9) 0.0199(9) 0.0034(7) 0.0033(8) 0.0008(8)
C22 0.0292(10) 0.0317(10) 0.0357(11) -0.0068(8) 0.0097(8) -0.0113(8)
C19 0.0229(8) 0.0197(8) 0.0191(9) -0.0048(6) 0.0107(7) -0.0023(6)
C24 0.0304(10) 0.0363(10) 0.0259(10) -0.0025(8) 0.0036(8) -0.0036(8)
S2A 0.0241(4) 0.0264(6) 0.0269(5) 0.0042(4) 0.0014(3) 0.0024(4)
C31A 0.017(2) 0.018(3) 0.026(3) 0.005(2) 0.0063(18) 0.003(2)
C32A 0.025(3) 0.049(6) 0.053(4) -0.002(2) 0.016(2) -0.002(3)
C33A 0.023(4) 0.025(3) 0.041(3) 0.013(2) 0.016(2) 0.0068(17)
C34A 0.027(2) 0.036(3) 0.030(3) 0.020(2) 0.0112(19) 0.009(2)
C31B 0.033(10) 0.007(7) 0.037(10) 0.000(5) 0.026(7) 0.003(5)
C32B 0.042(11) 0.031(10) 0.055(11) 0.005(6) 0.022(7) 0.012(7)
C33B 0.029(7) 0.030(8) 0.022(8) 0.013(6) 0.006(5) -0.003(6)
C34B 0.024(14) 0.052(18) 0.041(12) 0.030(10) 0.011(7) 0.016(10)
S2B 0.031(2) 0.0239(18) 0.043(3) 0.022(2) 0.0113(19) 0.0065(14)
S1A 0.0187(3) 0.0321(4) 0.0253(4) -0.0044(3) 0.0080(3) 0.0035(2)
C14A 0.0153(13) 0.0173(18) 0.024(2) 0.0024(17) 0.0042(13) 0.0013(16)
C17A 0.0130(13) 0.0319(17) 0.0335(19) 0.0007(14) 0.0034(12) 0.0030(13)
C16A 0.0213(14) 0.025(3) 0.0294(16) 0.0008(13) -0.0003(11) 0.0035(11)
C15A 0.030(2) 0.027(2) 0.028(4) 0.001(2) 0.0129(19) 0.0041(12)
C14B 0.027(7) 0.011(9) 0.012(8) 0.002(6) 0.001(5) 0.000(7)
S1B 0.012(2) 0.031(3) 0.022(4) 0.001(3) 0.001(2) -0.0002(17)
C17B 0.016(6) 0.019(7) 0.020(6) 0.003(4) 0.004(4) 0.002(4)
C16B 0.029(8) 0.041(10) 0.038(8) -0.005(7) 0.015(7) 0.007(8)
C15B 0.034(8) 0.030(9) 0.022(7) -0.002(6) 0.006(5) 0.002(6)

loop_
_atom_type_symbol
_atom_type_description
_atom_type_scat_dispersion_real
_atom_type_scat_dispersion_imag
_atom_type_scat_source
C C 0.0181 0.0091 'International Tables Vol C Tables 4.2.6.8 and 6.1.1.4'
H H 0.0000 0.0000 'International Tables Vol C Tables 4.2.6.8 and 6.1.1.4'
N N 0.0311 0.0180 'International Tables Vol C Tables 4.2.6.8 and 6.1.1.4'
O O 0.0492 0.0322 'International Tables Vol C Tables 4.2.6.8 and 6.1.1.4'
S S 0.3331 0.5567 'International Tables Vol C Tables 4.2.6.8 and 6.1.1.4'
V V 0.0687 2.1097 'International Tables Vol C Tables 4.2.6.8 and 6.1.1.4'

loop_
_geom_angle_atom_site_label_1
_geom_angle_atom_site_label_2
_geom_angle_atom_site_label_3
_geom_angle
O3 V1 O1 84.23(5)
O3 V1 O2 86.04(5)
O1 V1 O2 127.03(5)
O3 V1 O4 127.52(5)
O1 V1 O4 86.50(5)
O2 V1 O4 137.26(5)
O3 V1 N3 82.54(5)
O1 V1 N3 142.53(5)
O2 V1 N3 86.80(5)
O4 V1 N3 74.43(5)
O3 V1 N1 142.00(5)
O1 V1 N1 82.33(5)
O2 V1 N1 74.37(5)
O4 V1 N1 86.92(5)
N3 V1 N1 127.24(6)
C30 O4 V1 118.13(10)
C13 O2 V1 118.67(10)
C1 O1 V1 121.37(10)
C18 O3 V1 121.75(11)
C30 N4 N3 107.04(13)
C13 N2 N1 106.53(13)
C28 N3 N4 116.51(13)
C28 N3 V1 126.23(11)
N4 N3 V1 117.20(10)
C11 N1 N2 116.26(14)
C11 N1 V1 126.54(11)
N2 N1 V1 117.00(10)
C1 C2 C3 118.92(15)
C1 C2 C11 118.67(15)
C3 C2 C11 122.20(15)
N2 C13 O2 122.35(15)
N2 C13 C14B 120.0(10)
O2 C13 C14B 117.6(10)
N2 C13 C14A 121.9(2)
O2 C13 C14A 115.7(2)
C14B C13 C14A 2.0(15)
O1 C1 C2 123.95(15)
O1 C1 C10 116.37(15)
C2 C1 C10 119.65(15)
N3 C28 C19 118.84(14)
N3 C28 C29 119.18(15)
C19 C28 C29 121.63(15)
N1 C11 C2 118.70(15)
N1 C11 C12 119.14(15)
C2 C11 C12 121.72(14)
C8 C3 C4 117.18(15)
C8 C3 C2 119.42(16)
C4 C3 C2 123.18(16)
N4 C30 O4 121.84(15)
N4 C30 C31B 125.7(10)
O4 C30 C31B 112.4(9)
N4 C30 C31A 119.5(3)
O4 C30 C31A 118.6(3)
C31B C30 C31A 6.2(12)
C10 C9 C8 120.98(16)
C10 C9 H9 119.5
C8 C9 H9 119.5
O3 C18 C19 123.41(16)
O3 C18 C27 116.84(15)
C19 C18 C27 119.73(15)
C7 C8 C3 120.10(16)
C7 C8 C9 120.71(16)
C3 C8 C9 119.14(15)
C5 C4 C3 121.13(17)
C5 C4 H4 119.4
C3 C4 H4 119.4
C9 C10 C1 121.09(16)
C9 C10 H10 119.5
C1 C10 H10 119.5
C24 C25 C20 119.42(17)
C24 C25 C26 121.10(17)
C20 C25 C26 119.38(16)
C26 C27 C18 121.31(16)
C26 C27 H27 119.3
C18 C27 H27 119.3
C21 C20 C25 117.80(16)
C21 C20 C19 122.40(16)
C25 C20 C19 119.44(16)
C22 C21 C20 121.01(18)
C22 C21 H21 119.5
C20 C21 H21 119.5
C11 C12 H12A 109.5
C11 C12 H12B 109.5
H12A C12 H12B 109.5
C11 C12 H12C 109.5
H12A C12 H12C 109.5
H12B C12 H12C 109.5
C28 C29 H29A 109.5
C28 C29 H29B 109.5
H29A C29 H29B 109.5
C28 C29 H29C 109.5
H29A C29 H29C 109.5
H29B C29 H29C 109.5
C27 C26 C25 120.65(17)
C27 C26 H26 119.7
C25 C26 H26 119.7
C7 C6 C5 119.16(17)
C7 C6 H6 120.4
C5 C6 H6 120.4
C24 C23 C22 119.49(18)
C24 C23 H23 120.3
C22 C23 H23 120.3
C6 C7 C8 121.33(18)
C6 C7 H7 119.3
C8 C7 H7 119.3
C4 C5 C6 120.95(18)
C4 C5 H5 119.5
C6 C5 H5 119.5
C21 C22 C23 120.92(18)
C21 C22 H22 119.5
C23 C22 H22 119.5
C18 C19 C28 119.41(15)
C18 C19 C20 118.46(15)
C28 C19 C20 122.03(15)
C23 C24 C25 121.16(19)
C23 C24 H24 119.4
C25 C24 H24 119.4
C31A S2A C34A 90.4(4)
C32A C31A C30 131.2(7)
C32A C31A S2A 111.3(5)
C30 C31A S2A 117.2(5)
C33A C32A C31A 113.6(8)
C33A C32A H32A 123.2
C31A C32A H32A 123.2
C34A C33A C32A 113.2(7)
C34A C33A H33A 123.4
C32A C33A H33A 123.4
C33A C34A S2A 111.6(6)
C33A C34A H34A 124.2
S2A C34A H34A 124.2
C32B C31B C30 133.9(17)
C32B C31B S2B 109.1(12)
C30 C31B S2B 117.0(15)
C33B C32B C31B 115.1(14)
C33B C32B H32B 122.4
C31B C32B H32B 122.5
C32B C33B C34B 113.1(15)
C32B C33B H33B 123.4
C34B C33B H33B 123.4
C33B C34B S2B 110.2(14)
C33B C34B H34B 124.9
S2B C34B H34B 124.9
C34B S2B C31B 92.4(11)
C17A S1A C14A 90.81(19)
C15A C14A C13 126.9(5)
C15A C14A S1A 111.5(4)
C13 C14A S1A 121.5(3)
C16A C17A S1A 112.5(3)
C16A C17A H17A 123.8
S1A C17A H17A 123.8
C17A C16A C15A 111.3(4)
C17A C16A H16A 124.3
C15A C16A H16A 124.3
C14A C15A C16A 113.8(5)
C14A C15A H15A 123.1
C16A C15A H15A 123.1
C15B C14B C13 132.3(18)
C15B C14B S1B 109.2(13)
C13 C14B S1B 118.5(17)
C17B S1B C14B 92.2(12)
C16B C17B S1B 111.5(14)
C16B C17B H17B 124.3
S1B C17B H17B 124.3
C17B C16B C15B 111.5(15)
C17B C16B H16B 124.2
C15B C16B H16B 124.2
C14B C15B C16B 115.1(14)
C14B C15B H15B 122.5
C16B C15B H15B 122.5

loop_
_geom_bond_atom_site_label_1
_geom_bond_atom_site_label_2
_geom_bond_distance
V1 O3 1.8998(12)
V1 O1 1.9055(11)
V1 O2 1.9093(12)
V1 O4 1.9119(11)
V1 N3 2.0691(14)
V1 N1 2.0765(14)
O4 C30 1.315(2)
O2 C13 1.307(2)
O1 C1 1.3212(19)
O3 C18 1.320(2)
N4 C30 1.300(2)
N4 N3 1.389(2)
N2 C13 1.303(2)
N2 N1 1.3999(19)
N3 C28 1.317(2)
N1 C11 1.313(2)
C2 C1 1.403(3)
C2 C3 1.444(2)
C2 C11 1.454(2)
C13 C14B 1.35(2)
C13 C14A 1.475(4)
C1 C10 1.427(2)
C28 C19 1.444(2)
C28 C29 1.507(2)
C11 C12 1.500(2)
C3 C8 1.420(2)
C3 C4 1.425(3)
C30 C31B 1.40(2)
C30 C31A 1.476(6)
C9 C10 1.355(2)
C9 C8 1.425(3)
C9 H9 0.9500
C18 C19 1.409(2)
C18 C27 1.424(2)
C8 C7 1.410(2)
C4 C5 1.373(2)
C4 H4 0.9500
C10 H10 0.9500
C25 C24 1.412(3)
C25 C20 1.420(3)
C25 C26 1.425(3)
C27 C26 1.360(3)
C27 H27 0.9500
C20 C21 1.415(2)
C20 C19 1.450(2)
C21 C22 1.371(3)
C21 H21 0.9500
C12 H12A 0.9800
C12 H12B 0.9800
C12 H12C 0.9800
C29 H29A 0.9800
C29 H29B 0.9800
C29 H29C 0.9800
C26 H26 0.9500
C6 C7 1.367(3)
C6 C5 1.406(3)
C6 H6 0.9500
C23 C24 1.366(3)
C23 C22 1.398(3)
C23 H23 0.9500
C7 H7 0.9500
C5 H5 0.9500
C22 H22 0.9500
C24 H24 0.9500
S2A C31A 1.730(7)
S2A C34A 1.730(8)
C31A C32A 1.365(9)
C32A C33A 1.373(10)
C32A H32A 0.9500
C33A C34A 1.364(7)
C33A H33A 0.9500
C34A H34A 0.9500
C31B C32B 1.358(16)
C31B S2B 1.730(18)
C32B C33B 1.38(2)
C32B H32B 0.9500
C33B C34B 1.361(15)
C33B H33B 0.9500
C34B S2B 1.725(18)
C34B H34B 0.9500
S1A C17A 1.720(4)
S1A C14A 1.715(5)
C14A C15A 1.355(7)
C17A C16A 1.362(4)
C17A H17A 0.9500
C16A C15A 1.403(8)
C16A H16A 0.9500
C15A H15A 0.9500
C14B C15B 1.366(16)
C14B S1B 1.724(17)
S1B C17B 1.714(17)
C17B C16B 1.363(16)
C17B H17B 0.9500
C16B C15B 1.396(19)
C16B H16B 0.9500
C15B H15B 0.9500
